data_4318490
loop_
_publ_author_name
'Yoshiki Ohgo'
'Saburo Neya'
'Takahisa Ikeue'
'Masashi Takahashi'
'Masuo Takeda'
'Noriaki Funasaki'
'Mikio Nakamura'

_publ_contact_author_address
;
Department of Chemistry
Toho University 
5-21-16 Omorinishi Ota-ku Tokyo 143 Japan
;
_publ_contact_author_email yohgo@med.toho-u.ac.jp
_publ_contact_author_fax '81 3 5493 5430'
_publ_contact_author_name 'Ohgo, Yoshiki'
_publ_contact_author_phone '81 3 3762 4151 x2551'
_publ_section_title
;
 Molecular Structures of Five-Coordinated Halide Ligated Iron(III)
 Porphyrin, Porphycene, and Corrphycene Complexes
;
_journal_name_full 'Inorganic Chemistry'
_journal_page_first 4627
_journal_page_last 4629
_journal_paper_doi 10.1021/ic0256866
_journal_volume 41
_journal_year 2002
_chemical_formula_sum 'C32 H36 Cl Fe N4'
_chemical_formula_weight 567.95
_chemical_name_common porphyrin
_chemical_name_systematic
; 
Chloro[2,7,12,17-tetraethyl-3,8,13,18-
tetramethylporphyrinato]iron(III)
;
_space_group_IT_number 2
_symmetry_cell_setting triclinic
_symmetry_space_group_name_Hall '-P 1'
_symmetry_space_group_name_H-M 'P -1'
_atom_sites_solution_hydrogens geom
_atom_sites_solution_primary direct
_atom_sites_solution_secondary difmap
_audit_creation_method SHELXL-97
_cell_angle_alpha 69.829(4)
_cell_angle_beta 66.6690(10)
_cell_angle_gamma 72.717(3)
_cell_formula_units_Z 2
_cell_length_a 10.5767(6)
_cell_length_b 12.0101(2)
_cell_length_c 13.1808(5)
_cell_measurement_reflns_used 23245
_cell_measurement_temperature 298
_cell_measurement_theta_max 54.9
_cell_measurement_theta_min 3.5
_cell_volume 1417.87(11)
_computing_cell_refinement
;
MSC/AFC Diffractometer Control Software
;
_computing_data_collection
;
MSC/AFC Diffractometer Control Software 
(Molecular Structure Corporation, 1992a)
;
_computing_data_reduction
;
MSC/AFC Diffractometer Control Software. Data Reduction: 
TEXSAN (Molecular Structure Corporation, 1992b)
;
_computing_molecular_graphics 'SV (Nemoto & Ohashi, 1993)'
_computing_publication_material SHELXL-97
_computing_structure_refinement 'SHELXL-97 (Sheldrick, 1997)'
_computing_structure_solution 'SIR-97(Altomare, A. et al., 1999)'
_diffrn_ambient_temperature 298
_diffrn_detector_area_resol_mean 10
_diffrn_measured_fraction_theta_full 0.832
_diffrn_measured_fraction_theta_max 0.832
_diffrn_measurement_device_type 'RIGAKU RAXIS-RAPID Imaging Plate'
_diffrn_measurement_method \w-scan
_diffrn_radiation_monochromator graphite
_diffrn_radiation_source 'rotating anode'
_diffrn_radiation_type MoK\a
_diffrn_radiation_wavelength 0.71069
_diffrn_reflns_av_R_equivalents 0.1355
_diffrn_reflns_av_sigmaI/netI 0.1618
_diffrn_reflns_limit_h_max 13
_diffrn_reflns_limit_h_min -13
_diffrn_reflns_limit_k_max 15
_diffrn_reflns_limit_k_min -15
_diffrn_reflns_limit_l_max 17
_diffrn_reflns_limit_l_min -16
_diffrn_reflns_number 8382
_diffrn_reflns_theta_full 27.48
_diffrn_reflns_theta_max 27.48
_diffrn_reflns_theta_min 2.54
_diffrn_standards_decay_% none
_exptl_absorpt_coefficient_mu 0.654
_exptl_absorpt_correction_type none
_exptl_crystal_colour purple
_exptl_crystal_density_diffrn 1.330
_exptl_crystal_density_method 'not measured'
_exptl_crystal_description platelet
_exptl_crystal_F_000 598
_exptl_crystal_size_max 0.5
_exptl_crystal_size_mid 0.3
_exptl_crystal_size_min 0.2
_refine_diff_density_max 0.250
_refine_diff_density_min -0.235
_refine_diff_density_rms 0.056
_refine_ls_extinction_method none
_refine_ls_goodness_of_fit_ref 0.894
_refine_ls_hydrogen_treatment constr
_refine_ls_matrix_type full
_refine_ls_number_parameters 355
_refine_ls_number_reflns 5416
_refine_ls_number_restraints 0
_refine_ls_restrained_S_all 0.894
_refine_ls_R_factor_all 0.1786
_refine_ls_R_factor_gt 0.0854
_refine_ls_shift/su_max 0.000
_refine_ls_shift/su_mean 0.000
_refine_ls_structure_factor_coef Fsqd
_refine_ls_weighting_details 'w=1/[\s^2^(Fo^2^)+(0.0776P)^2^] where P=(Fo^2^+2Fc^2^)/3'
_refine_ls_weighting_scheme calc
_refine_ls_wR_factor_gt 0.1641
_refine_ls_wR_factor_ref 0.2030
_reflns_number_gt 2301
_reflns_number_total 5416
_reflns_threshold_expression >2sigma(I)
_cod_data_source_file ic0256866_s1_09.cif
_cod_data_source_block '[Fe(EtioP)Cl]'
_cod_depositor_comments
;
The following automatic conversions were performed:

'_refine_ls_weighting_scheme' value 'calc
w=1/[\s^2^(Fo^2^)+(0.0776P)^2^] where P=(Fo^2^+2Fc^2^)/3' was changed
to 'calc'. New tag '_refine_ls_weighting_details' was created. The
value of the new tag was set to 'w=1/[\s^2^(Fo^2^)+(0.0776P)^2^]
where P=(Fo^2^+2Fc^2^)/3'.

Automatic conversion script
Id: cif_fix_values 3143 2015-03-26 13:38:13Z robertas 
;
_cod_original_cell_volume 1417.87(10)
_cod_database_code 4318490

loop_
_symmetry_equiv_pos_as_xyz
'x, y, z'
'-x, -y, -z'

loop_
_atom_site_label
_atom_site_type_symbol
_atom_site_fract_x
_atom_site_fract_y
_atom_site_fract_z
_atom_site_U_iso_or_equiv
_atom_site_adp_type
_atom_site_occupancy
_atom_site_calc_flag
_atom_site_refinement_flags
_atom_site_disorder_assembly
_atom_site_disorder_group
Fe1 Fe 0.89721(6) 0.30982(6) 0.18183(5) 0.0698(3) Uani 1 d . . .
Cl1 Cl 0.71435(12) 0.21446(11) 0.26942(10) 0.0800(4) Uani 1 d . . .
N1 N 0.8237(4) 0.4651(3) 0.0731(3) 0.0696(9) Uani 1 d . . .
N2 N 0.8626(4) 0.4146(3) 0.2894(3) 0.0679(9) Uani 1 d . . .
N3 N 1.0422(4) 0.1918(4) 0.2547(3) 0.0708(10) Uani 1 d . . .
N4 N 1.0058(4) 0.2428(3) 0.0415(3) 0.0696(10) Uani 1 d . . .
C1 C 0.8199(5) 0.4727(4) -0.0308(4) 0.0701(11) Uani 1 d . . .
C2 C 0.7300(5) 0.5889(5) -0.0660(5) 0.0868(15) Uani 1 d . . .
C3 C 0.6780(5) 0.6425(4) 0.0200(4) 0.0804(13) Uani 1 d . . .
C4 C 0.7408(4) 0.5673(4) 0.1066(4) 0.0701(12) Uani 1 d . . .
C5 C 0.7137(5) 0.5936(4) 0.2053(4) 0.0767(13) Uani 1 d . . .
H5 H 0.6509 0.6643 0.2179 0.092 Uiso 1 calc R . .
C6 C 0.7729(4) 0.5229(4) 0.2907(4) 0.0724(12) Uani 1 d . . .
C7 C 0.7457(5) 0.5583(5) 0.3907(4) 0.0809(13) Uani 1 d . . .
C8 C 0.8216(5) 0.4666(5) 0.4527(4) 0.0733(12) Uani 1 d . . .
C9 C 0.8951(5) 0.3745(5) 0.3883(4) 0.0746(12) Uani 1 d . . .
C10 C 0.9807(5) 0.2683(5) 0.4196(4) 0.0773(13) Uani 1 d . . .
H10 H 0.9928 0.2519 0.4898 0.093 Uiso 1 calc R . .
C11 C 1.0512(5) 0.1829(4) 0.3586(4) 0.0691(11) Uani 1 d . . .
C12 C 1.1458(5) 0.0725(5) 0.3927(4) 0.0850(14) Uani 1 d . . .
C13 C 1.1894(4) 0.0129(5) 0.3104(4) 0.0767(13) Uani 1 d . . .
C14 C 1.1259(5) 0.0872(4) 0.2227(4) 0.0705(11) Uani 1 d . . .
C15 C 1.1513(5) 0.0611(4) 0.1242(4) 0.0725(12) Uani 1 d . . .
H15 H 1.2110 -0.0113 0.1131 0.087 Uiso 1 calc R . .
C16 C 1.0965(5) 0.1324(4) 0.0379(4) 0.0775(13) Uani 1 d . . .
C17 C 1.1218(5) 0.1023(5) -0.0628(5) 0.0815(14) Uani 1 d . . .
C18 C 1.0469(6) 0.1928(5) -0.1259(5) 0.0879(15) Uani 1 d . . .
C19 C 0.9774(5) 0.2834(5) -0.0608(4) 0.0760(13) Uani 1 d . . .
C20 C 0.8910(5) 0.3875(5) -0.0932(4) 0.0769(13) Uani 1 d . . .
H20 H 0.8784 0.4030 -0.1631 0.092 Uiso 1 calc R . .
C21 C 0.6963(6) 0.6248(5) -0.1745(4) 0.0877(15) Uani 1 d . . .
H21A H 0.7789 0.5970 -0.2330 0.105 Uiso 1 calc R . .
H21B H 0.6760 0.7123 -0.1993 0.105 Uiso 1 calc R . .
C22 C 0.5737(6) 0.5770(6) -0.1668(5) 0.1074(19) Uani 1 d . . .
H22A H 0.5942 0.4903 -0.1461 0.161 Uiso 1 calc R . .
H22B H 0.5591 0.6057 -0.2396 0.161 Uiso 1 calc R . .
H22C H 0.4907 0.6047 -0.1099 0.161 Uiso 1 calc R . .
C23 C 0.5724(6) 0.7599(5) 0.0253(5) 0.0990(17) Uani 1 d . . .
H23A H 0.5792 0.8089 -0.0510 0.148 Uiso 1 calc R . .
H23B H 0.5918 0.8025 0.0655 0.148 Uiso 1 calc R . .
H23C H 0.4795 0.7425 0.0646 0.148 Uiso 1 calc R . .
C24 C 0.6516(6) 0.6696(5) 0.4285(5) 0.0895(15) Uani 1 d . . .
H24A H 0.6864 0.6864 0.4786 0.107 Uiso 1 calc R . .
H24B H 0.6578 0.7379 0.3616 0.107 Uiso 1 calc R . .
C25 C 0.5040(8) 0.6593(6) 0.4881(6) 0.137(3) Uani 1 d . . .
H25A H 0.4655 0.6513 0.4367 0.205 Uiso 1 calc R . .
H25B H 0.4530 0.7304 0.5144 0.205 Uiso 1 calc R . .
H25C H 0.4968 0.5896 0.5524 0.205 Uiso 1 calc R . .
C26 C 0.8235(7) 0.4503(6) 0.5711(5) 0.113(2) Uani 1 d . . .
H26A H 0.7719 0.5218 0.5965 0.170 Uiso 1 calc R . .
H26B H 0.9186 0.4364 0.5690 0.170 Uiso 1 calc R . .
H26C H 0.7814 0.3825 0.6231 0.170 Uiso 1 calc R . .
C27 C 1.1844(6) 0.0336(5) 0.5003(5) 0.0916(15) Uani 1 d . . .
H27A H 1.1096 0.0693 0.5584 0.110 Uiso 1 calc R . .
H27B H 1.1956 -0.0535 0.5293 0.110 Uiso 1 calc R . .
C28 C 1.3178(7) 0.0721(6) 0.4763(5) 0.111(2) Uani 1 d . . .
H28A H 1.3954 0.0220 0.4340 0.167 Uiso 1 calc R . .
H28B H 1.3295 0.0642 0.5472 0.167 Uiso 1 calc R . .
H28C H 1.3142 0.1547 0.4323 0.167 Uiso 1 calc R . .
C29 C 1.2822(5) -0.1062(4) 0.3090(5) 0.0907(15) Uani 1 d . . .
H29A H 1.3692 -0.1046 0.3149 0.136 Uiso 1 calc R . .
H29B H 1.2999 -0.1247 0.2387 0.136 Uiso 1 calc R . .
H29C H 1.2377 -0.1668 0.3724 0.136 Uiso 1 calc R . .
C30 C 1.2121(5) -0.0144(5) -0.0978(4) 0.0819(14) Uani 1 d . . .
H30A H 1.1747 -0.0326 -0.1454 0.098 Uiso 1 calc R . .
H30B H 1.2068 -0.0811 -0.0297 0.098 Uiso 1 calc R . .
C31 C 1.3683(6) -0.0026(5) -0.1644(5) 0.1015(18) Uani 1 d . . .
H31A H 1.3733 0.0691 -0.2266 0.152 Uiso 1 calc R . .
H31B H 1.4178 -0.0719 -0.1939 0.152 Uiso 1 calc R . .
H31C H 1.4100 0.0024 -0.1137 0.152 Uiso 1 calc R . .
C32 C 1.0338(6) 0.2008(5) -0.2352(4) 0.0929(16) Uani 1 d . . .
H32A H 1.0645 0.1222 -0.2495 0.139 Uiso 1 calc R . .
H32B H 1.0906 0.2553 -0.2959 0.139 Uiso 1 calc R . .
H32C H 0.9376 0.2299 -0.2318 0.139 Uiso 1 calc R . .

loop_
_atom_site_aniso_label
_atom_site_aniso_U_11
_atom_site_aniso_U_22
_atom_site_aniso_U_33
_atom_site_aniso_U_23
_atom_site_aniso_U_13
_atom_site_aniso_U_12
Fe1 0.0750(5) 0.0684(5) 0.0629(4) -0.0218(4) -0.0265(3) 0.0020(3)
Cl1 0.0777(7) 0.0831(8) 0.0769(8) -0.0251(7) -0.0210(6) -0.0127(6)
N1 0.073(2) 0.056(2) 0.076(2) -0.020(2) -0.0319(18) 0.0065(17)
N2 0.080(2) 0.058(2) 0.067(2) -0.0246(19) -0.0277(18) -0.0001(17)
N3 0.071(2) 0.075(2) 0.066(2) -0.022(2) -0.0286(18) -0.0010(19)
N4 0.071(2) 0.075(2) 0.062(2) -0.023(2) -0.0255(17) -0.0008(18)
C1 0.075(3) 0.076(3) 0.056(2) -0.008(2) -0.032(2) -0.005(2)
C2 0.088(3) 0.075(3) 0.081(3) -0.007(3) -0.032(3) -0.003(3)
C3 0.096(3) 0.058(3) 0.075(3) -0.002(3) -0.039(3) 0.000(2)
C4 0.072(3) 0.053(2) 0.069(3) -0.017(2) -0.010(2) -0.006(2)
C5 0.088(3) 0.064(3) 0.070(3) -0.029(3) -0.016(3) -0.004(2)
C6 0.064(3) 0.075(3) 0.074(3) -0.033(3) -0.016(2) -0.002(2)
C7 0.090(3) 0.072(3) 0.073(3) -0.023(3) -0.024(3) -0.003(2)
C8 0.072(3) 0.079(3) 0.066(3) -0.013(3) -0.023(2) -0.018(2)
C9 0.082(3) 0.082(3) 0.065(3) -0.025(3) -0.031(2) -0.005(3)
C10 0.075(3) 0.088(4) 0.062(3) -0.010(3) -0.025(2) -0.013(3)
C11 0.073(3) 0.075(3) 0.056(2) -0.016(2) -0.024(2) -0.007(2)
C12 0.080(3) 0.081(3) 0.074(3) -0.006(3) -0.026(3) -0.002(3)
C13 0.063(3) 0.076(3) 0.073(3) -0.008(3) -0.021(2) -0.002(2)
C14 0.071(3) 0.065(3) 0.069(3) -0.018(2) -0.022(2) -0.005(2)
C15 0.071(3) 0.071(3) 0.069(3) -0.032(3) -0.018(2) 0.006(2)
C16 0.083(3) 0.074(3) 0.073(3) -0.028(3) -0.026(2) 0.001(2)
C17 0.073(3) 0.083(3) 0.082(3) -0.034(3) -0.017(3) 0.000(2)
C18 0.093(3) 0.105(4) 0.082(4) -0.037(3) -0.033(3) -0.019(3)
C19 0.076(3) 0.084(3) 0.057(3) -0.014(3) -0.024(2) -0.001(2)
C20 0.065(3) 0.096(4) 0.068(3) -0.024(3) -0.023(2) -0.008(2)
C21 0.111(4) 0.076(3) 0.060(3) -0.009(3) -0.030(3) -0.003(3)
C22 0.096(4) 0.142(6) 0.088(4) -0.027(4) -0.035(3) -0.024(4)
C23 0.111(4) 0.082(4) 0.102(4) -0.026(3) -0.049(3) 0.008(3)
C24 0.123(4) 0.072(3) 0.080(3) -0.042(3) -0.032(3) -0.002(3)
C25 0.170(7) 0.104(5) 0.118(5) -0.065(4) -0.023(5) 0.009(5)
C26 0.144(5) 0.116(5) 0.090(4) -0.039(4) -0.055(4) -0.001(4)
C27 0.093(4) 0.087(4) 0.084(4) -0.011(3) -0.038(3) -0.005(3)
C28 0.130(5) 0.112(5) 0.108(5) -0.037(4) -0.067(4) 0.005(4)
C29 0.092(3) 0.061(3) 0.110(4) -0.021(3) -0.046(3) 0.015(2)
C30 0.084(3) 0.090(3) 0.076(3) -0.044(3) -0.018(2) -0.006(3)
C31 0.096(4) 0.102(4) 0.097(4) -0.032(4) -0.029(3) 0.000(3)
C32 0.103(4) 0.104(4) 0.079(3) -0.055(3) -0.030(3) 0.008(3)

loop_
_atom_type_symbol
_atom_type_description
_atom_type_scat_dispersion_real
_atom_type_scat_dispersion_imag
_atom_type_scat_source
C C 0.0033 0.0016 'International Tables Vol C Tables 4.2.6.8 and 6.1.1.4'
H H 0.0000 0.0000 'International Tables Vol C Tables 4.2.6.8 and 6.1.1.4'
N N 0.0061 0.0033 'International Tables Vol C Tables 4.2.6.8 and 6.1.1.4'
Fe Fe 0.3463 0.8444 'International Tables Vol C Tables 4.2.6.8 and 6.1.1.4'
Cl Cl 0.1484 0.1585 'International Tables Vol C Tables 4.2.6.8 and 6.1.1.4'

loop_
_geom_angle_atom_site_label_1
_geom_angle_atom_site_label_2
_geom_angle_atom_site_label_3
_geom_angle
_geom_angle_site_symmetry_1
_geom_angle_site_symmetry_3
_geom_angle_publ_flag
N4 Fe1 N3 86.93(15) . . ?
N4 Fe1 N2 154.69(15) . . ?
N3 Fe1 N2 87.43(15) . . ?
N4 Fe1 N1 87.23(15) . . ?
N3 Fe1 N1 155.54(14) . . ?
N2 Fe1 N1 87.77(15) . . ?
N4 Fe1 Cl1 102.75(11) . . ?
N3 Fe1 Cl1 101.52(11) . . ?
N2 Fe1 Cl1 102.56(11) . . ?
N1 Fe1 Cl1 102.94(11) . . ?
C1 N1 C4 108.5(4) . . ?
C1 N1 Fe1 125.6(3) . . ?
C4 N1 Fe1 124.2(3) . . ?
C6 N2 C9 107.7(4) . . ?
C6 N2 Fe1 125.1(3) . . ?
C9 N2 Fe1 125.2(3) . . ?
C11 N3 C14 106.2(4) . . ?
C11 N3 Fe1 126.7(3) . . ?
C14 N3 Fe1 125.3(3) . . ?
C19 N4 C16 105.3(4) . . ?
C19 N4 Fe1 125.9(3) . . ?
C16 N4 Fe1 127.0(3) . . ?
N1 C1 C20 125.7(4) . . ?
N1 C1 C2 107.6(4) . . ?
C20 C1 C2 126.6(5) . . ?
C3 C2 C1 107.7(5) . . ?
C3 C2 C21 129.6(5) . . ?
C1 C2 C21 122.3(5) . . ?
C2 C3 C4 107.1(4) . . ?
C2 C3 C23 126.3(5) . . ?
C4 C3 C23 126.7(5) . . ?
C5 C4 N1 127.3(5) . . ?
C5 C4 C3 123.7(4) . . ?
N1 C4 C3 108.9(4) . . ?
C4 C5 C6 125.1(5) . . ?
C4 C5 H5 117.4 . . ?
C6 C5 H5 117.4 . . ?
N2 C6 C5 125.8(4) . . ?
N2 C6 C7 111.7(5) . . ?
C5 C6 C7 122.6(4) . . ?
C8 C7 C6 105.4(4) . . ?
C8 C7 C24 124.9(5) . . ?
C6 C7 C24 129.7(5) . . ?
C7 C8 C9 107.9(4) . . ?
C7 C8 C26 128.9(5) . . ?
C9 C8 C26 123.0(5) . . ?
C10 C9 N2 125.5(4) . . ?
C10 C9 C8 127.1(5) . . ?
N2 C9 C8 107.4(4) . . ?
C9 C10 C11 127.1(5) . . ?
C9 C10 H10 116.4 . . ?
C11 C10 H10 116.4 . . ?
N3 C11 C10 123.8(4) . . ?
N3 C11 C12 110.5(4) . . ?
C10 C11 C12 125.7(5) . . ?
C13 C12 C11 106.6(5) . . ?
C13 C12 C27 127.8(5) . . ?
C11 C12 C27 125.6(5) . . ?
C12 C13 C14 107.6(4) . . ?
C12 C13 C29 127.0(5) . . ?
C14 C13 C29 125.4(5) . . ?
C15 C14 N3 126.1(5) . . ?
C15 C14 C13 124.8(5) . . ?
N3 C14 C13 109.0(4) . . ?
C14 C15 C16 125.8(4) . . ?
C14 C15 H15 117.1 . . ?
C16 C15 H15 117.1 . . ?
C15 C16 N4 124.1(4) . . ?
C15 C16 C17 124.9(5) . . ?
N4 C16 C17 111.0(5) . . ?
C18 C17 C16 108.4(5) . . ?
C18 C17 C30 124.3(5) . . ?
C16 C17 C30 127.3(5) . . ?
C17 C18 C19 105.6(5) . . ?
C17 C18 C32 129.2(5) . . ?
C19 C18 C32 125.2(5) . . ?
C20 C19 N4 125.7(4) . . ?
C20 C19 C18 124.4(5) . . ?
N4 C19 C18 109.7(4) . . ?
C19 C20 C1 125.5(5) . . ?
C19 C20 H20 117.3 . . ?
C1 C20 H20 117.3 . . ?
C2 C21 C22 115.5(4) . . ?
C2 C21 H21A 108.4 . . ?
C22 C21 H21A 108.4 . . ?
C2 C21 H21B 108.4 . . ?
C22 C21 H21B 108.4 . . ?
H21A C21 H21B 107.5 . . ?
C21 C22 H22A 109.5 . . ?
C21 C22 H22B 109.5 . . ?
H22A C22 H22B 109.5 . . ?
C21 C22 H22C 109.5 . . ?
H22A C22 H22C 109.5 . . ?
H22B C22 H22C 109.5 . . ?
C3 C23 H23A 109.5 . . ?
C3 C23 H23B 109.5 . . ?
H23A C23 H23B 109.5 . . ?
C3 C23 H23C 109.5 . . ?
H23A C23 H23C 109.5 . . ?
H23B C23 H23C 109.5 . . ?
C25 C24 C7 114.5(5) . . ?
C25 C24 H24A 108.6 . . ?
C7 C24 H24A 108.6 . . ?
C25 C24 H24B 108.6 . . ?
C7 C24 H24B 108.6 . . ?
H24A C24 H24B 107.6 . . ?
C24 C25 H25A 109.5 . . ?
C24 C25 H25B 109.5 . . ?
H25A C25 H25B 109.5 . . ?
C24 C25 H25C 109.5 . . ?
H25A C25 H25C 109.5 . . ?
H25B C25 H25C 109.5 . . ?
C8 C26 H26A 109.5 . . ?
C8 C26 H26B 109.5 . . ?
H26A C26 H26B 109.5 . . ?
C8 C26 H26C 109.5 . . ?
H26A C26 H26C 109.5 . . ?
H26B C26 H26C 109.5 . . ?
C28 C27 C12 110.4(4) . . ?
C28 C27 H27A 109.6 . . ?
C12 C27 H27A 109.6 . . ?
C28 C27 H27B 109.6 . . ?
C12 C27 H27B 109.6 . . ?
H27A C27 H27B 108.1 . . ?
C27 C28 H28A 109.5 . . ?
C27 C28 H28B 109.5 . . ?
H28A C28 H28B 109.5 . . ?
C27 C28 H28C 109.5 . . ?
H28A C28 H28C 109.5 . . ?
H28B C28 H28C 109.5 . . ?
C13 C29 H29A 109.5 . . ?
C13 C29 H29B 109.5 . . ?
H29A C29 H29B 109.5 . . ?
C13 C29 H29C 109.5 . . ?
H29A C29 H29C 109.5 . . ?
H29B C29 H29C 109.5 . . ?
C17 C30 C31 112.0(4) . . ?
C17 C30 H30A 109.2 . . ?
C31 C30 H30A 109.2 . . ?
C17 C30 H30B 109.2 . . ?
C31 C30 H30B 109.2 . . ?
H30A C30 H30B 107.9 . . ?
C30 C31 H31A 109.5 . . ?
C30 C31 H31B 109.5 . . ?
H31A C31 H31B 109.5 . . ?
C30 C31 H31C 109.5 . . ?
H31A C31 H31C 109.5 . . ?
H31B C31 H31C 109.5 . . ?
C18 C32 H32A 109.5 . . ?
C18 C32 H32B 109.5 . . ?
H32A C32 H32B 109.5 . . ?
C18 C32 H32C 109.5 . . ?
H32A C32 H32C 109.5 . . ?
H32B C32 H32C 109.5 . . ?

loop_
_geom_bond_atom_site_label_1
_geom_bond_atom_site_label_2
_geom_bond_distance
_geom_bond_site_symmetry_2
_geom_bond_publ_flag
Fe1 N4 2.045(3) . ?
Fe1 N3 2.054(4) . ?
Fe1 N2 2.066(3) . ?
Fe1 N1 2.077(4) . ?
Fe1 Cl1 2.2408(13) . ?
N1 C1 1.356(5) . ?
N1 C4 1.377(5) . ?
N2 C6 1.364(6) . ?
N2 C9 1.369(6) . ?
N3 C11 1.375(5) . ?
N3 C14 1.396(6) . ?
N4 C19 1.388(6) . ?
N4 C16 1.391(6) . ?
C1 C20 1.386(6) . ?
C1 C2 1.477(7) . ?
C2 C3 1.342(7) . ?
C2 C21 1.499(7) . ?
C3 C4 1.446(6) . ?
C3 C23 1.520(7) . ?
C4 C5 1.346(6) . ?
C5 C6 1.400(7) . ?
C5 H5 0.9300 . ?
C6 C7 1.420(7) . ?
C7 C8 1.379(7) . ?
C7 C24 1.517(6) . ?
C8 C9 1.471(7) . ?
C8 C26 1.512(7) . ?
C9 C10 1.365(7) . ?
C10 C11 1.376(6) . ?
C10 H10 0.9300 . ?
C11 C12 1.456(7) . ?
C12 C13 1.358(7) . ?
C12 C27 1.511(7) . ?
C13 C14 1.460(7) . ?
C13 C29 1.476(6) . ?
C14 C15 1.346(6) . ?
C15 C16 1.386(6) . ?
C15 H15 0.9300 . ?
C16 C17 1.398(7) . ?
C17 C18 1.374(7) . ?
C17 C30 1.546(7) . ?
C18 C19 1.460(7) . ?
C18 C32 1.469(7) . ?
C19 C20 1.358(7) . ?
C20 H20 0.9300 . ?
C21 C22 1.523(7) . ?
C21 H21A 0.9700 . ?
C21 H21B 0.9700 . ?
C22 H22A 0.9600 . ?
C22 H22B 0.9600 . ?
C22 H22C 0.9600 . ?
C23 H23A 0.9600 . ?
C23 H23B 0.9600 . ?
C23 H23C 0.9600 . ?
C24 C25 1.465(8) . ?
C24 H24A 0.9700 . ?
C24 H24B 0.9700 . ?
C25 H25A 0.9600 . ?
C25 H25B 0.9600 . ?
C25 H25C 0.9600 . ?
C26 H26A 0.9600 . ?
C26 H26B 0.9600 . ?
C26 H26C 0.9600 . ?
C27 C28 1.496(7) . ?
C27 H27A 0.9700 . ?
C27 H27B 0.9700 . ?
C28 H28A 0.9600 . ?
C28 H28B 0.9600 . ?
C28 H28C 0.9600 . ?
C29 H29A 0.9600 . ?
C29 H29B 0.9600 . ?
C29 H29C 0.9600 . ?
C30 C31 1.557(7) . ?
C30 H30A 0.9700 . ?
C30 H30B 0.9700 . ?
C31 H31A 0.9600 . ?
C31 H31B 0.9600 . ?
C31 H31C 0.9600 . ?
C32 H32A 0.9600 . ?
C32 H32B 0.9600 . ?
C32 H32C 0.9600 . ?

loop_
_geom_torsion_atom_site_label_1
_geom_torsion_atom_site_label_2
_geom_torsion_atom_site_label_3
_geom_torsion_atom_site_label_4
_geom_torsion
_geom_torsion_site_symmetry_1
_geom_torsion_site_symmetry_2
_geom_torsion_site_symmetry_3
_geom_torsion_site_symmetry_4
_geom_torsion_publ_flag
N4 Fe1 N1 C1 21.0(4) . . . . ?
N3 Fe1 N1 C1 97.3(5) . . . . ?
N2 Fe1 N1 C1 176.1(4) . . . . ?
Cl1 Fe1 N1 C1 -81.5(3) . . . . ?
N4 Fe1 N1 C4 -175.8(4) . . . . ?
N3 Fe1 N1 C4 -99.4(4) . . . . ?
N2 Fe1 N1 C4 -20.6(4) . . . . ?
Cl1 Fe1 N1 C4 81.7(3) . . . . ?
N4 Fe1 N2 C6 100.6(4) . . . . ?
N3 Fe1 N2 C6 177.9(4) . . . . ?
N1 Fe1 N2 C6 21.9(4) . . . . ?
Cl1 Fe1 N2 C6 -80.9(4) . . . . ?
N4 Fe1 N2 C9 -97.6(5) . . . . ?
N3 Fe1 N2 C9 -20.4(4) . . . . ?
N1 Fe1 N2 C9 -176.4(4) . . . . ?
Cl1 Fe1 N2 C9 80.9(4) . . . . ?
N4 Fe1 N3 C11 175.4(4) . . . . ?
N2 Fe1 N3 C11 20.0(4) . . . . ?
N1 Fe1 N3 C11 98.9(5) . . . . ?
Cl1 Fe1 N3 C11 -82.3(4) . . . . ?
N4 Fe1 N3 C14 -21.9(4) . . . . ?
N2 Fe1 N3 C14 -177.2(4) . . . . ?
N1 Fe1 N3 C14 -98.4(5) . . . . ?
Cl1 Fe1 N3 C14 80.5(3) . . . . ?
N3 Fe1 N4 C19 -176.2(4) . . . . ?
N2 Fe1 N4 C19 -98.8(5) . . . . ?
N1 Fe1 N4 C19 -19.9(4) . . . . ?
Cl1 Fe1 N4 C19 82.7(4) . . . . ?
N3 Fe1 N4 C16 21.2(4) . . . . ?
N2 Fe1 N4 C16 98.6(5) . . . . ?
N1 Fe1 N4 C16 177.4(4) . . . . ?
Cl1 Fe1 N4 C16 -79.9(4) . . . . ?
C4 N1 C1 C20 179.5(4) . . . . ?
Fe1 N1 C1 C20 -15.1(6) . . . . ?
C4 N1 C1 C2 1.0(5) . . . . ?
Fe1 N1 C1 C2 166.4(3) . . . . ?
N1 C1 C2 C3 -3.3(6) . . . . ?
C20 C1 C2 C3 178.2(5) . . . . ?
N1 C1 C2 C21 -176.9(4) . . . . ?
C20 C1 C2 C21 4.7(8) . . . . ?
C1 C2 C3 C4 4.1(6) . . . . ?
C21 C2 C3 C4 177.1(5) . . . . ?
C1 C2 C3 C23 -175.6(5) . . . . ?
C21 C2 C3 C23 -2.7(9) . . . . ?
C1 N1 C4 C5 178.3(4) . . . . ?
Fe1 N1 C4 C5 12.6(6) . . . . ?
C1 N1 C4 C3 1.5(5) . . . . ?
Fe1 N1 C4 C3 -164.1(3) . . . . ?
C2 C3 C4 C5 179.4(5) . . . . ?
C23 C3 C4 C5 -0.8(8) . . . . ?
C2 C3 C4 N1 -3.7(6) . . . . ?
C23 C3 C4 N1 176.1(5) . . . . ?
N1 C4 C5 C6 3.8(8) . . . . ?
C3 C4 C5 C6 -179.9(5) . . . . ?
C9 N2 C6 C5 -179.5(4) . . . . ?
Fe1 N2 C6 C5 -15.1(6) . . . . ?
C9 N2 C6 C7 1.1(5) . . . . ?
Fe1 N2 C6 C7 165.5(3) . . . . ?
C4 C5 C6 N2 -2.6(8) . . . . ?
C4 C5 C6 C7 176.8(5) . . . . ?
N2 C6 C7 C8 -0.6(5) . . . . ?
C5 C6 C7 C8 -180.0(4) . . . . ?
N2 C6 C7 C24 -178.9(5) . . . . ?
C5 C6 C7 C24 1.7(8) . . . . ?
C6 C7 C8 C9 -0.2(5) . . . . ?
C24 C7 C8 C9 178.3(5) . . . . ?
C6 C7 C8 C26 -174.4(5) . . . . ?
C24 C7 C8 C26 4.0(8) . . . . ?
C6 N2 C9 C10 179.1(4) . . . . ?
Fe1 N2 C9 C10 14.7(7) . . . . ?
C6 N2 C9 C8 -1.1(5) . . . . ?
Fe1 N2 C9 C8 -165.5(3) . . . . ?
C7 C8 C9 C10 -179.4(5) . . . . ?
C26 C8 C9 C10 -4.7(8) . . . . ?
C7 C8 C9 N2 0.8(5) . . . . ?
C26 C8 C9 N2 175.5(4) . . . . ?
N2 C9 C10 C11 0.8(8) . . . . ?
C8 C9 C10 C11 -179.0(5) . . . . ?
C14 N3 C11 C10 -178.8(4) . . . . ?
Fe1 N3 C11 C10 -13.5(6) . . . . ?
C14 N3 C11 C12 1.8(5) . . . . ?
Fe1 N3 C11 C12 167.2(3) . . . . ?
C9 C10 C11 N3 -1.6(8) . . . . ?
C9 C10 C11 C12 177.7(5) . . . . ?
N3 C11 C12 C13 -2.3(6) . . . . ?
C10 C11 C12 C13 178.4(4) . . . . ?
N3 C11 C12 C27 178.5(4) . . . . ?
C10 C11 C12 C27 -0.9(8) . . . . ?
C11 C12 C13 C14 1.7(5) . . . . ?
C27 C12 C13 C14 -179.0(5) . . . . ?
C11 C12 C13 C29 -177.4(4) . . . . ?
C27 C12 C13 C29 1.9(9) . . . . ?
C11 N3 C14 C15 -177.2(4) . . . . ?
Fe1 N3 C14 C15 17.1(6) . . . . ?
C11 N3 C14 C13 -0.7(5) . . . . ?
Fe1 N3 C14 C13 -166.4(3) . . . . ?
C12 C13 C14 C15 175.9(4) . . . . ?
C29 C13 C14 C15 -5.0(8) . . . . ?
C12 C13 C14 N3 -0.7(5) . . . . ?
C29 C13 C14 N3 178.4(4) . . . . ?
N3 C14 C15 C16 -1.4(8) . . . . ?
C13 C14 C15 C16 -177.4(5) . . . . ?
C14 C15 C16 N4 0.0(8) . . . . ?
C14 C15 C16 C17 -178.5(5) . . . . ?
C19 N4 C16 C15 179.7(5) . . . . ?
Fe1 N4 C16 C15 -14.8(7) . . . . ?
C19 N4 C16 C17 -1.6(5) . . . . ?
Fe1 N4 C16 C17 163.9(3) . . . . ?
C15 C16 C17 C18 178.2(5) . . . . ?
N4 C16 C17 C18 -0.4(6) . . . . ?
C15 C16 C17 C30 0.9(8) . . . . ?
N4 C16 C17 C30 -177.7(4) . . . . ?
C16 C17 C18 C19 2.1(6) . . . . ?
C30 C17 C18 C19 179.5(4) . . . . ?
C16 C17 C18 C32 -177.1(5) . . . . ?
C30 C17 C18 C32 0.3(9) . . . . ?
C16 N4 C19 C20 178.8(5) . . . . ?
Fe1 N4 C19 C20 13.1(7) . . . . ?
C16 N4 C19 C18 2.9(5) . . . . ?
Fe1 N4 C19 C18 -162.8(3) . . . . ?
C17 C18 C19 C20 -179.1(5) . . . . ?
C32 C18 C19 C20 0.1(8) . . . . ?
C17 C18 C19 N4 -3.2(6) . . . . ?
C32 C18 C19 N4 176.0(5) . . . . ?
N4 C19 C20 C1 2.2(8) . . . . ?
C18 C19 C20 C1 177.5(5) . . . . ?
N1 C1 C20 C19 -0.9(8) . . . . ?
C2 C1 C20 C19 177.3(5) . . . . ?
C3 C2 C21 C22 -87.6(7) . . . . ?
C1 C2 C21 C22 84.4(6) . . . . ?
C8 C7 C24 C25 -93.9(7) . . . . ?
C6 C7 C24 C25 84.1(7) . . . . ?
C13 C12 C27 C28 86.1(7) . . . . ?
C11 C12 C27 C28 -94.8(6) . . . . ?
C18 C17 C30 C31 93.9(6) . . . . ?
C16 C17 C30 C31 -89.2(6) . . . . ?
